data_4076729
loop_
_publ_author_name
'Ganesan, Mani'
'B\'erub\'e, Christian D.'
'Gambarotta, Sandro'
'Yap, Glenn P. A.'

_publ_section_title
;
 Effect of the Alkali-Metal Cation on the Bonding Mode of
 2,5-Dimethylpyrrole in Divalent Samarium and Ytterbium Complexes
;
_journal_issue 8
_journal_name_full Organometallics
_journal_page_first 1707
_journal_page_last 1713
_journal_paper_doi 10.1021/om0109915
_journal_volume 21
_journal_year 2002
_chemical_formula_sum 'C60 H96 N6 Na2 O6 Sm2'
_chemical_formula_weight 1344.11
_chemical_name_systematic ?
_space_group_IT_number 2
_symmetry_cell_setting triclinic
_symmetry_space_group_name_Hall '-P 1'
_symmetry_space_group_name_H-M 'P -1'
_atom_sites_solution_hydrogens geom
_atom_sites_solution_primary direct
_atom_sites_solution_secondary difmap
_audit_creation_method SHELXL-97
_cell_angle_alpha 64.990(3)
_cell_angle_beta 80.609(3)
_cell_angle_gamma 78.348(3)
_cell_formula_units_Z 2
_cell_length_a 11.564(2)
_cell_length_b 16.366(3)
_cell_length_c 19.305(4)
_cell_measurement_reflns_used 'reflections from 60 data frames'
_cell_measurement_temperature 203(2)
_cell_measurement_theta_max 28.29
_cell_measurement_theta_min 1.47
_cell_volume 3230.3(11)
_computing_cell_refinement 'Bruker SMART'
_computing_data_collection 'Bruker SMART'
_computing_data_reduction 'Bruker SHELXTL'
_computing_molecular_graphics 'Bruker SHELXTL'
_computing_publication_material 'Bruker SHELXTL'
_computing_structure_refinement 'SHELXL-97 (Sheldrick, 1997)'
_computing_structure_solution 'SHELXS-97 (Sheldrick, 1990)'
_diffrn_ambient_temperature 203(2)
_diffrn_measured_fraction_theta_full 0.998
_diffrn_measured_fraction_theta_max 0.998
_diffrn_measurement_device_type 'CCD area detector'
_diffrn_measurement_method 'phi and omega scans'
_diffrn_radiation_monochromator graphite
_diffrn_radiation_source 'fine-focus sealed tube'
_diffrn_radiation_type MoK\a
_diffrn_radiation_wavelength 0.71073
_diffrn_reflns_av_R_equivalents 0.1126
_diffrn_reflns_av_sigmaI/netI 0.2638
_diffrn_reflns_limit_h_max 11
_diffrn_reflns_limit_h_min -11
_diffrn_reflns_limit_k_max 16
_diffrn_reflns_limit_k_min -14
_diffrn_reflns_limit_l_max 19
_diffrn_reflns_limit_l_min 0
_diffrn_reflns_number 25553
_diffrn_reflns_theta_full 20.81
_diffrn_reflns_theta_max 20.81
_diffrn_reflns_theta_min 1.17
_diffrn_standards_decay_% <1
_diffrn_standards_number '50 standard frames at start and end'
_exptl_absorpt_coefficient_mu 1.863
_exptl_absorpt_correction_T_max 0.928078
_exptl_absorpt_correction_T_min 0.670086
_exptl_absorpt_correction_type multi-scan
_exptl_absorpt_process_details 'Blessing,R., Acta Cryst. (1995) A51 33-38.'
_exptl_crystal_colour red
_exptl_crystal_density_diffrn 1.382
_exptl_crystal_density_method 'not measured'
_exptl_crystal_description block
_exptl_crystal_F_000 1384
_exptl_crystal_size_max 0.10
_exptl_crystal_size_mid 0.10
_exptl_crystal_size_min 0.03
_refine_diff_density_max 1.551
_refine_diff_density_min -0.647
_refine_diff_density_rms 0.125
_refine_ls_extinction_method none
_refine_ls_goodness_of_fit_ref 1.052
_refine_ls_hydrogen_treatment mixed
_refine_ls_matrix_type full
_refine_ls_number_parameters 667
_refine_ls_number_reflns 6752
_refine_ls_number_restraints 901
_refine_ls_restrained_S_all 1.033
_refine_ls_R_factor_all 0.0983
_refine_ls_R_factor_gt 0.0488
_refine_ls_shift/su_max 0.016
_refine_ls_shift/su_mean 0.004
_refine_ls_structure_factor_coef Fsqd
_refine_ls_weighting_details 'calc w=1/[\s^2^(Fo^2^)+(0.0600P)^2^+0.0000P] where P=(Fo^2^+2Fc^2^)/3'
_refine_ls_weighting_scheme calc
_refine_ls_wR_factor_gt 0.1083
_refine_ls_wR_factor_ref 0.1229
_reflns_number_gt 4052
_reflns_number_total 6752
_reflns_threshold_expression >2sigma(I)
_cod_data_source_file om0109915.cif
_cod_data_source_block sg321
_cod_depositor_comments
;
The following automatic conversions were performed:

'_symmetry_cell_setting' value 'Triclinic' changed to 'triclinic'
according to /home/saulius/struct/CIF-dictionaries/cif_core.dic
dictionary named 'cif_core.dic' version 2.4.1 from 2010-06-29.

Automatic conversion script
Id: cif_fix_values 1715 2011-07-08 13:25:40Z adriana 
;
_cod_original_cell_volume 3230(1)
_cod_original_sg_symbol_H-M P-1
_cod_database_code 4076729

loop_
_symmetry_equiv_pos_as_xyz
'x, y, z'
'-x, -y, -z'

loop_
_atom_site_label
_atom_site_type_symbol
_atom_site_fract_x
_atom_site_fract_y
_atom_site_fract_z
_atom_site_U_iso_or_equiv
_atom_site_adp_type
_atom_site_occupancy
_atom_site_symmetry_multiplicity
_atom_site_calc_flag
_atom_site_refinement_flags
Sm1 Sm 0.16022(5) 0.40272(4) 0.04289(3) 0.0336(2) Uani 1 1 d U
Sm2 Sm 0.37256(5) 0.90219(4) 0.54366(3) 0.0312(2) Uani 1 1 d U
Na1 Na 0.4205(4) 0.1845(3) 0.0617(3) 0.0530(12) Uani 1 1 d U
Na2 Na 0.2305(4) 0.6801(3) 0.5655(3) 0.0498(12) Uani 1 1 d U
N1 N 0.0569(7) 0.5921(6) -0.0161(5) 0.0327(19) Uani 1 1 d U
N2 N 0.3034(8) 0.2496(6) 0.1446(5) 0.0438(18) Uani 1 1 d U
N3 N 0.2737(8) 0.3246(6) -0.0463(5) 0.0421(18) Uani 1 1 d U
N4 N 0.3964(7) 1.0925(6) 0.4848(5) 0.0319(19) Uani 1 1 d U
N5 N 0.2626(9) 0.7488(6) 0.6460(5) 0.0434(19) Uani 1 1 d U
N6 N 0.3493(8) 0.8256(6) 0.4540(5) 0.0374(18) Uani 1 1 d U
O1 O 0.6271(8) 0.1681(9) 0.0603(7) 0.104(3) Uani 1 1 d U
O2 O 0.4237(9) 0.0296(6) 0.1299(6) 0.085(3) Uani 1 1 d U
O3 O 0.2838(9) 0.5251(6) 0.6347(5) 0.078(3) Uani 1 1 d U
O4 O 0.0386(9) 0.6548(8) 0.5657(7) 0.096(3) Uani 1 1 d U
C1 C 0.1615(11) 0.6254(9) -0.1487(7) 0.055(4) Uani 1 1 d U
H1A H 0.0825 0.6287 -0.1614 0.083 Uiso 1 1 calc R
H1B H 0.2163 0.5825 -0.1653 0.083 Uiso 1 1 calc R
H1C H 0.1862 0.6852 -0.1743 0.083 Uiso 1 1 calc R
C2 C 0.1609(10) 0.5932(7) -0.0615(7) 0.033(2) Uani 1 1 d U
C3 C 0.2627(9) 0.5809(7) -0.0267(6) 0.026(2) Uani 1 1 d U
H3A H 0.3420 0.5822 -0.0476 0.032 Uiso 1 1 calc R
C4 C 0.2124(9) 0.5653(7) 0.0515(7) 0.038(2) Uani 1 1 d U
H4A H 0.2561 0.5509 0.0932 0.046 Uiso 1 1 calc R
C5 C 0.0896(10) 0.5751(7) 0.0546(7) 0.035(2) Uani 1 1 d U
C6 C 0.0009(10) 0.5653(9) 0.1235(7) 0.052(3) Uani 1 1 d U
H6A H -0.0785 0.5742 0.1087 0.078 Uiso 1 1 calc R
H6B H 0.0065 0.6106 0.1423 0.078 Uiso 1 1 calc R
H6C H 0.0179 0.5048 0.1635 0.078 Uiso 1 1 calc R
C7 C 0.4407(10) 0.3573(9) 0.1251(7) 0.060(4) Uani 1 1 d U
H7A H 0.4907 0.3221 0.0988 0.090 Uiso 1 1 calc R
H7B H 0.4805 0.3530 0.1673 0.090 Uiso 1 1 calc R
H7C H 0.4254 0.4206 0.0895 0.090 Uiso 1 1 calc R
C8 C 0.3261(11) 0.3206(8) 0.1555(6) 0.043(2) Uani 1 1 d U
C9 C 0.2286(11) 0.3531(9) 0.1975(6) 0.049(2) Uani 1 1 d U
H9A H 0.2230 0.4016 0.2124 0.058 Uiso 1 1 calc R
C10 C 0.1416(11) 0.2962(8) 0.2120(6) 0.046(2) Uani 1 1 d U
H10A H 0.0658 0.2998 0.2380 0.055 Uiso 1 1 calc R
C11 C 0.1913(11) 0.2345(8) 0.1801(7) 0.043(2) Uani 1 1 d U
C12 C 0.1406(12) 0.1541(8) 0.1870(7) 0.063(4) Uani 1 1 d U
H12A H 0.1955 0.1210 0.1608 0.094 Uiso 1 1 calc R
H12B H 0.0659 0.1748 0.1638 0.094 Uiso 1 1 calc R
H12C H 0.1276 0.1144 0.2407 0.094 Uiso 1 1 calc R
C13 C 0.4452(10) 0.4110(8) -0.0946(7) 0.048(3) Uani 1 1 d U
H13A H 0.3934 0.4522 -0.0747 0.071 Uiso 1 1 calc R
H13B H 0.4634 0.4431 -0.1494 0.071 Uiso 1 1 calc R
H13C H 0.5181 0.3892 -0.0693 0.071 Uiso 1 1 calc R
C14 C 0.3853(11) 0.3326(8) -0.0799(7) 0.049(3) Uani 1 1 d U
C15 C 0.4333(11) 0.2593(9) -0.0988(7) 0.058(3) Uani 1 1 d U
H15A H 0.5091 0.2503 -0.1233 0.069 Uiso 1 1 calc R
C16 C 0.3477(11) 0.2009(8) -0.0746(7) 0.052(2) Uani 1 1 d U
H16A H 0.3547 0.1449 -0.0787 0.063 Uiso 1 1 calc R
C17 C 0.2498(11) 0.2435(8) -0.0431(7) 0.044(2) Uani 1 1 d U
C18 C 0.1329(10) 0.2126(8) -0.0143(7) 0.053(3) Uani 1 1 d U
H18A H 0.0821 0.2542 0.0056 0.080 Uiso 1 1 calc R
H18B H 0.1429 0.1519 0.0263 0.080 Uiso 1 1 calc R
H18C H 0.0969 0.2116 -0.0559 0.080 Uiso 1 1 calc R
C19 C 0.7073(17) 0.144(2) 0.0074(13) 0.190(8) Uani 1 1 d U
H19A H 0.7064 0.0799 0.0189 0.228 Uiso 1 1 calc R
H19B H 0.6801 0.1804 -0.0439 0.228 Uiso 1 1 calc R
C20 C 0.8221(16) 0.156(2) 0.0059(13) 0.173(9) Uani 1 1 d U
H20A H 0.8431 0.2087 -0.0403 0.207 Uiso 1 1 calc R
H20B H 0.8776 0.1017 0.0069 0.207 Uiso 1 1 calc R
C21 C 0.8242(15) 0.1708(15) 0.0737(14) 0.134(7) Uani 1 1 d U
H21A H 0.8757 0.1214 0.1098 0.161 Uiso 1 1 calc R
H21B H 0.8508 0.2291 0.0612 0.161 Uiso 1 1 calc R
C22 C 0.6992(14) 0.1717(16) 0.1046(12) 0.132(6) Uani 1 1 d U
H22A H 0.6936 0.1197 0.1543 0.159 Uiso 1 1 calc R
H22B H 0.6723 0.2274 0.1137 0.159 Uiso 1 1 calc R
C23 C 0.3703(15) -0.0328(9) 0.1189(9) 0.083(4) Uani 1 1 d U
H23A H 0.4213 -0.0565 0.0837 0.100 Uiso 1 1 calc R
H23B H 0.2939 -0.0038 0.0974 0.100 Uiso 1 1 calc R
C24 C 0.3528(15) -0.1083(11) 0.1965(9) 0.093(5) Uani 1 1 d U
H24A H 0.3597 -0.1668 0.1924 0.112 Uiso 1 1 calc R
H24B H 0.2750 -0.0962 0.2221 0.112 Uiso 1 1 calc R
C25 C 0.4493(15) -0.1086(10) 0.2386(10) 0.098(5) Uani 1 1 d U
H25A H 0.4267 -0.1307 0.2940 0.118 Uiso 1 1 calc R
H25B H 0.5226 -0.1459 0.2292 0.118 Uiso 1 1 calc R
C26 C 0.4618(18) -0.0110(10) 0.2051(9) 0.110(5) Uani 1 1 d U
H26A H 0.4136 0.0191 0.2368 0.132 Uiso 1 1 calc R
H26B H 0.5448 -0.0042 0.2031 0.132 Uiso 1 1 calc R
C27 C 0.3479(10) 1.1219(9) 0.3531(7) 0.050(3) Uani 1 1 d U
H27A H 0.4316 1.1266 0.3404 0.076 Uiso 1 1 calc R
H27B H 0.3016 1.1804 0.3256 0.076 Uiso 1 1 calc R
H27C H 0.3292 1.0764 0.3387 0.076 Uiso 1 1 calc R
C28 C 0.3190(10) 1.0949(7) 0.4367(7) 0.036(2) Uani 1 1 d U
C29 C 0.2071(9) 1.0824(7) 0.4730(6) 0.029(2) Uani 1 1 d U
H29A H 0.1380 1.0855 0.4516 0.035 Uiso 1 1 calc R
C30 C 0.2216(9) 1.0628(7) 0.5539(7) 0.042(2) Uani 1 1 d U
H30A H 0.1638 1.0464 0.5956 0.051 Uiso 1 1 calc R
C31 C 0.3355(10) 1.0733(8) 0.5558(7) 0.036(2) Uani 1 1 d U
C32 C 0.3944(10) 1.0643(8) 0.6251(6) 0.047(3) Uani 1 1 d U
H32A H 0.3391 1.0461 0.6706 0.071 Uiso 1 1 calc R
H32B H 0.4165 1.1225 0.6157 0.071 Uiso 1 1 calc R
H32C H 0.4647 1.0186 0.6329 0.071 Uiso 1 1 calc R
C33 C 0.1542(10) 0.9121(8) 0.4054(7) 0.052(3) Uani 1 1 d U
H33A H 0.1753 0.9545 0.4226 0.078 Uiso 1 1 calc R
H33B H 0.0794 0.8929 0.4322 0.078 Uiso 1 1 calc R
H33C H 0.1465 0.9417 0.3506 0.078 Uiso 1 1 calc R
C34 C 0.2483(11) 0.8310(8) 0.4220(7) 0.045(2) Uani 1 1 d U
C35 C 0.2581(12) 0.7556(9) 0.4068(7) 0.056(3) Uani 1 1 d U
H35A H 0.2014 0.7432 0.3842 0.068 Uiso 1 1 calc R
C36 C 0.3643(12) 0.6999(9) 0.4298(7) 0.054(3) Uani 1 1 d U
H36A H 0.3920 0.6433 0.4269 0.065 Uiso 1 1 calc R
C37 C 0.4216(11) 0.7448(8) 0.4582(7) 0.043(2) Uani 1 1 d U
C38 C 0.5419(10) 0.7143(8) 0.4876(7) 0.056(3) Uani 1 1 d U
H38A H 0.5740 0.6551 0.4869 0.083 Uiso 1 1 calc R
H38B H 0.5356 0.7100 0.5397 0.083 Uiso 1 1 calc R
H38C H 0.5941 0.7581 0.4552 0.083 Uiso 1 1 calc R
C39 C 0.4616(12) 0.6539(9) 0.6876(7) 0.066(4) Uani 1 1 d U
H39A H 0.4413 0.6192 0.6623 0.099 Uiso 1 1 calc R
H39B H 0.4685 0.6154 0.7415 0.099 Uiso 1 1 calc R
H39C H 0.5365 0.6755 0.6640 0.099 Uiso 1 1 calc R
C40 C 0.3665(11) 0.7338(8) 0.6796(7) 0.047(2) Uani 1 1 d U
C41 C 0.3622(12) 0.7965(8) 0.7108(7) 0.050(3) Uani 1 1 d U
H41A H 0.4217 0.8021 0.7358 0.060 Uiso 1 1 calc R
C42 C 0.2465(12) 0.8518(9) 0.6969(7) 0.052(2) Uani 1 1 d U
H42A H 0.2147 0.8999 0.7121 0.062 Uiso 1 1 calc R
C43 C 0.1940(11) 0.8203(8) 0.6576(6) 0.043(2) Uani 1 1 d U
C44 C 0.0722(10) 0.8555(9) 0.6289(8) 0.061(4) Uani 1 1 d U
H44A H 0.0576 0.8213 0.6015 0.091 Uiso 1 1 calc R
H44B H 0.0677 0.9195 0.5947 0.091 Uiso 1 1 calc R
H44C H 0.0131 0.8482 0.6721 0.091 Uiso 1 1 calc R
C45 C 0.3351(16) 0.4545(10) 0.6131(9) 0.104(6) Uani 1 1 d U
H45A H 0.4189 0.4596 0.5958 0.125 Uiso 1 1 calc R
H45B H 0.2956 0.4588 0.5702 0.125 Uiso 1 1 calc R
C46 C 0.3252(17) 0.3659(10) 0.6775(10) 0.121(7) Uani 1 1 d U
H46A H 0.2935 0.3254 0.6622 0.146 Uiso 1 1 calc R
H46B H 0.4022 0.3360 0.6978 0.146 Uiso 1 1 calc R
C47 C 0.2427(16) 0.3910(11) 0.7335(9) 0.103(6) Uani 1 1 d U
H47A H 0.2685 0.3558 0.7853 0.124 Uiso 1 1 calc R
H47B H 0.1629 0.3795 0.7330 0.124 Uiso 1 1 calc R
C48 C 0.2431(17) 0.4852(10) 0.7113(9) 0.109(6) Uani 1 1 d U
H48A H 0.1627 0.5148 0.7196 0.131 Uiso 1 1 calc R
H48B H 0.2943 0.4934 0.7429 0.131 Uiso 1 1 calc R
C49 C 0.0216(16) 0.6067(17) 0.5228(13) 0.148(7) Uani 1 1 d U
H49A H 0.0847 0.6117 0.4812 0.177 Uiso 1 1 calc R
H49B H 0.0188 0.5421 0.5556 0.177 Uiso 1 1 calc R
C50 C -0.096(2) 0.654(2) 0.4916(15) 0.179(9) Uani 1 1 d U
H50A H -0.1377 0.6123 0.4841 0.215 Uiso 1 1 calc R
H50B H -0.0860 0.7064 0.4426 0.215 Uiso 1 1 calc R
C51 C -0.1603(18) 0.6835(15) 0.5492(16) 0.156(8) Uani 1 1 d U
H51A H -0.2014 0.7461 0.5258 0.187 Uiso 1 1 calc R
H51B H -0.2188 0.6434 0.5801 0.187 Uiso 1 1 calc R
C52 C -0.0725(16) 0.6784(16) 0.5949(14) 0.147(6) Uani 1 1 d U
H52A H -0.0873 0.6331 0.6473 0.176 Uiso 1 1 calc R
H52B H -0.0776 0.7376 0.5974 0.176 Uiso 1 1 calc R
O5 O 0.3377(11) 0.6046(14) 0.2693(12) 0.261(10) Uani 1 1 d GU
C53 C 0.2401(19) 0.6541(13) 0.2252(8) 0.217(11) Uani 1 1 d GU
H53A H 0.2372 0.7197 0.2100 0.260 Uiso 1 1 calc R
H53B H 0.2482 0.6427 0.1786 0.260 Uiso 1 1 calc R
C54 C 0.1349(12) 0.6249(14) 0.2710(13) 0.219(11) Uani 1 1 d GU
H54A H 0.0931 0.5996 0.2461 0.263 Uiso 1 1 calc R
H54B H 0.0821 0.6766 0.2776 0.263 Uiso 1 1 calc R
C55 C 0.1675(15) 0.5573(13) 0.3434(10) 0.209(11) Uani 1 1 d GU
H55A H 0.1411 0.4999 0.3529 0.251 Uiso 1 1 calc R
H55B H 0.1302 0.5769 0.3843 0.251 Uiso 1 1 calc R
C56 C 0.2928(16) 0.5448(11) 0.3424(10) 0.189(9) Uani 1 1 d GU
H56A H 0.3259 0.4814 0.3514 0.227 Uiso 1 1 calc R
H56B H 0.3149 0.5584 0.3828 0.227 Uiso 1 1 calc R
O6 O 0.113(2) 0.1307(18) 0.7310(9) 0.321(11) Uani 1 1 d GU
C57 C 0.1455(16) 0.1496(16) 0.7899(15) 0.284(12) Uani 1 1 d GU
H57A H 0.1424 0.2155 0.7729 0.341 Uiso 1 1 calc R
H57B H 0.2265 0.1199 0.8021 0.341 Uiso 1 1 calc R
C58 C 0.065(2) 0.1160(17) 0.8556(10) 0.237(10) Uani 1 1 d GU
H58A H 0.1074 0.0703 0.8990 0.284 Uiso 1 1 calc R
H58B H 0.0233 0.1658 0.8699 0.284 Uiso 1 1 calc R
C59 C -0.0179(16) 0.0762(15) 0.8374(12) 0.231(10) Uani 1 1 d GU
H59A H -0.0985 0.1072 0.8430 0.277 Uiso 1 1 calc R
H59B H -0.0145 0.0116 0.8721 0.277 Uiso 1 1 calc R
C60 C 0.012(2) 0.0853(17) 0.7604(13) 0.262(11) Uani 1 1 d GU
H60A H 0.0293 0.0250 0.7586 0.314 Uiso 1 1 calc R
H60B H -0.0547 0.1206 0.7294 0.314 Uiso 1 1 calc R

loop_
_atom_site_aniso_label
_atom_site_aniso_U_11
_atom_site_aniso_U_22
_atom_site_aniso_U_33
_atom_site_aniso_U_23
_atom_site_aniso_U_13
_atom_site_aniso_U_12
Sm1 0.0300(5) 0.0335(4) 0.0338(4) -0.0093(3) -0.0034(3) -0.0060(3)
Sm2 0.0280(4) 0.0323(4) 0.0311(4) -0.0100(3) -0.0038(3) -0.0052(3)
Na1 0.045(3) 0.046(3) 0.065(3) -0.020(2) -0.013(2) 0.002(2)
Na2 0.051(3) 0.047(3) 0.054(3) -0.021(2) 0.000(2) -0.017(2)
N1 0.019(4) 0.036(4) 0.038(4) -0.009(4) -0.004(3) -0.006(4)
N2 0.048(5) 0.037(4) 0.039(4) -0.007(3) -0.015(4) -0.001(3)
N3 0.044(5) 0.041(4) 0.039(4) -0.014(4) -0.002(4) -0.004(3)
N4 0.018(5) 0.037(4) 0.041(4) -0.016(4) -0.007(4) -0.001(4)
N5 0.052(6) 0.037(4) 0.037(4) -0.010(4) 0.002(4) -0.013(4)
N6 0.036(5) 0.042(4) 0.037(4) -0.019(4) -0.002(4) -0.004(3)
O1 0.039(5) 0.177(10) 0.129(9) -0.101(8) -0.016(4) 0.007(5)
O2 0.130(9) 0.047(4) 0.078(6) -0.015(4) -0.050(6) -0.001(5)
O3 0.116(8) 0.045(4) 0.066(5) -0.025(4) 0.015(5) -0.014(5)
O4 0.060(5) 0.145(9) 0.129(9) -0.092(7) 0.022(5) -0.054(5)
C1 0.036(8) 0.070(9) 0.043(5) -0.006(6) 0.001(6) -0.011(7)
C2 0.023(5) 0.027(4) 0.044(4) -0.009(4) -0.002(4) -0.007(5)
C3 0.008(4) 0.023(4) 0.043(5) -0.010(4) -0.006(4) 0.003(4)
C4 0.024(5) 0.037(4) 0.052(5) -0.013(4) -0.012(4) -0.005(5)
C5 0.025(5) 0.036(4) 0.042(5) -0.014(4) 0.001(4) -0.005(5)
C6 0.049(8) 0.063(9) 0.054(7) -0.035(7) 0.002(6) -0.011(7)
C7 0.044(7) 0.068(9) 0.063(10) -0.017(8) -0.025(6) -0.004(6)
C8 0.050(6) 0.039(5) 0.031(6) 0.000(4) -0.013(4) -0.010(4)
C9 0.066(7) 0.044(5) 0.033(5) -0.011(4) -0.010(5) -0.008(5)
C10 0.046(6) 0.052(6) 0.031(4) -0.005(4) -0.012(5) -0.006(5)
C11 0.047(6) 0.039(4) 0.034(6) -0.003(3) -0.015(5) -0.006(5)
C12 0.076(10) 0.056(7) 0.053(9) -0.008(6) -0.010(7) -0.028(7)
C13 0.034(8) 0.056(7) 0.048(8) -0.019(6) -0.001(6) -0.003(6)
C14 0.053(6) 0.049(6) 0.045(5) -0.020(4) 0.011(5) -0.016(5)
C15 0.050(6) 0.060(7) 0.063(5) -0.030(6) 0.014(5) -0.013(5)
C16 0.060(7) 0.046(6) 0.050(6) -0.020(5) 0.006(5) -0.011(5)
C17 0.046(5) 0.045(6) 0.038(6) -0.014(5) -0.004(4) -0.007(5)
C18 0.050(6) 0.036(8) 0.070(10) -0.017(7) -0.014(6) 0.001(6)
C19 0.067(8) 0.39(2) 0.166(16) -0.187(16) -0.025(11) 0.024(16)
C20 0.049(9) 0.29(2) 0.145(17) -0.086(16) -0.004(11) 0.033(14)
C21 0.052(8) 0.154(16) 0.211(19) -0.086(16) -0.038(11) 0.005(11)
C22 0.058(8) 0.224(18) 0.156(15) -0.126(14) -0.029(9) 0.020(12)
C23 0.125(13) 0.050(8) 0.082(9) -0.027(7) -0.032(9) -0.009(8)
C24 0.117(13) 0.086(10) 0.079(10) -0.029(8) -0.006(9) -0.031(9)
C25 0.118(14) 0.058(8) 0.094(11) 0.002(8) -0.041(9) -0.008(10)
C26 0.196(16) 0.068(8) 0.071(9) -0.015(7) -0.057(10) -0.024(10)
C27 0.042(8) 0.055(8) 0.041(5) -0.005(6) -0.014(6) -0.002(7)
C28 0.023(6) 0.030(4) 0.048(4) -0.008(4) -0.018(4) 0.010(5)
C29 0.009(5) 0.025(5) 0.058(6) -0.016(5) -0.005(4) -0.010(4)
C30 0.017(5) 0.040(4) 0.069(6) -0.025(5) 0.004(4) -0.001(5)
C31 0.019(6) 0.039(4) 0.051(5) -0.024(5) -0.002(5) 0.003(5)
C32 0.040(8) 0.064(9) 0.043(7) -0.029(7) 0.005(6) -0.011(7)
C33 0.043(8) 0.057(7) 0.062(9) -0.023(6) -0.026(7) -0.004(5)
C34 0.042(6) 0.050(6) 0.048(5) -0.022(4) -0.005(5) -0.011(4)
C35 0.059(7) 0.069(7) 0.057(5) -0.037(6) -0.008(5) -0.016(5)
C36 0.069(7) 0.048(6) 0.054(6) -0.029(6) -0.003(5) -0.010(5)
C37 0.047(5) 0.039(6) 0.048(7) -0.022(5) 0.002(4) -0.008(4)
C38 0.045(6) 0.052(8) 0.059(9) -0.017(7) 0.002(6) -0.002(6)
C39 0.082(10) 0.062(7) 0.044(8) -0.016(6) -0.026(7) 0.012(7)
C40 0.056(7) 0.040(4) 0.036(6) -0.005(3) -0.007(5) -0.006(5)
C41 0.063(7) 0.051(6) 0.031(4) -0.008(4) -0.003(5) -0.021(5)
C42 0.071(7) 0.048(6) 0.036(5) -0.018(4) 0.010(5) -0.014(5)
C43 0.048(5) 0.047(5) 0.026(6) -0.009(5) 0.010(4) -0.011(4)
C44 0.044(6) 0.059(9) 0.069(10) -0.019(8) 0.016(6) -0.020(6)
C45 0.149(14) 0.059(7) 0.075(9) -0.020(7) 0.029(9) 0.002(10)
C46 0.175(16) 0.053(7) 0.100(12) -0.019(7) 0.035(11) 0.001(10)
C47 0.141(14) 0.067(8) 0.071(10) -0.010(7) 0.025(9) -0.016(10)
C48 0.169(15) 0.067(7) 0.070(8) -0.023(6) 0.036(10) -0.022(10)
C49 0.094(11) 0.24(2) 0.183(17) -0.151(14) 0.003(11) -0.059(11)
C50 0.153(17) 0.23(2) 0.180(19) -0.080(15) -0.068(14) -0.044(15)
C51 0.091(10) 0.113(14) 0.29(2) -0.098(15) -0.060(13) -0.005(11)
C52 0.069(8) 0.201(17) 0.235(18) -0.150(15) 0.012(11) -0.037(13)
O5 0.162(13) 0.32(2) 0.199(18) -0.031(15) 0.023(11) -0.021(15)
C53 0.19(2) 0.26(2) 0.160(17) -0.048(15) -0.011(14) -0.042(19)
C54 0.168(14) 0.24(2) 0.23(2) -0.045(19) -0.049(15) -0.070(17)
C55 0.171(16) 0.17(2) 0.25(2) -0.014(16) -0.011(14) -0.098(17)
C56 0.187(17) 0.19(2) 0.194(18) -0.035(14) -0.054(14) -0.099(16)
O6 0.26(2) 0.54(3) 0.251(19) -0.24(2) 0.063(15) -0.146(19)
C57 0.21(2) 0.43(3) 0.32(3) -0.22(2) 0.019(18) -0.155(19)
C58 0.20(2) 0.39(3) 0.24(2) -0.23(2) -0.015(16) -0.079(19)
C59 0.19(2) 0.36(3) 0.24(2) -0.20(2) 0.024(16) -0.109(17)
C60 0.23(2) 0.44(3) 0.26(2) -0.25(2) -0.014(18) -0.10(2)

loop_
_atom_type_symbol
_atom_type_description
_atom_type_scat_dispersion_real
_atom_type_scat_dispersion_imag
_atom_type_scat_source
C C 0.0033 0.0016 'International Tables Vol C Tables 4.2.6.8 and 6.1.1.4'
H H 0.0000 0.0000 'International Tables Vol C Tables 4.2.6.8 and 6.1.1.4'
N N 0.0061 0.0033 'International Tables Vol C Tables 4.2.6.8 and 6.1.1.4'
O O 0.0106 0.0060 'International Tables Vol C Tables 4.2.6.8 and 6.1.1.4'
Na Na 0.0362 0.0249 'International Tables Vol C Tables 4.2.6.8 and 6.1.1.4'
Sm Sm -0.1638 3.4418 'International Tables Vol C Tables 4.2.6.8 and 6.1.1.4'

loop_
_geom_angle_atom_site_label_1
_geom_angle_atom_site_label_2
_geom_angle_atom_site_label_3
_geom_angle
_geom_angle_site_symmetry_1
_geom_angle_site_symmetry_3
N3 Sm1 N1 98.7(3) . 2_565
N3 Sm1 C8 94.9(3) . .
N1 Sm1 C8 143.9(3) 2_565 .
N3 Sm1 N2 77.4(3) . .
N1 Sm1 N2 126.2(3) 2_565 .
C8 Sm1 N2 27.4(3) . .
N3 Sm1 N1 122.2(3) . .
N1 Sm1 N1 73.8(3) 2_565 .
C8 Sm1 N1 125.0(3) . .
N2 Sm1 N1 152.2(3) . .
N3 Sm1 C5 143.6(3) . .
N1 Sm1 C5 89.3(3) 2_565 .
C8 Sm1 C5 99.2(4) . .
N2 Sm1 C5 125.3(3) . .
N1 Sm1 C5 27.6(3) . .
N3 Sm1 C2 99.9(3) . .
N1 Sm1 C2 91.7(3) 2_565 .
C8 Sm1 C2 118.7(3) . .
N2 Sm1 C2 142.1(3) . .
N1 Sm1 C2 27.3(3) . .
C5 Sm1 C2 44.2(3) . .
N3 Sm1 C9 122.3(3) . .
N1 Sm1 C9 122.8(3) 2_565 .
C8 Sm1 C9 28.5(3) . .
N2 Sm1 C9 46.5(3) . .
N1 Sm1 C9 107.8(3) . .
C5 Sm1 C9 80.2(4) . .
C2 Sm1 C9 115.4(3) . .
N3 Sm1 C11 92.7(3) . .
N1 Sm1 C11 101.5(3) 2_565 .
C8 Sm1 C11 44.4(3) . .
N2 Sm1 C11 27.7(3) . .
N1 Sm1 C11 145.1(3) . .
C5 Sm1 C11 120.6(3) . .
C2 Sm1 C11 160.3(3) . .
C9 Sm1 C11 44.9(4) . .
N3 Sm1 C4 126.4(3) . .
N1 Sm1 C4 116.4(3) 2_565 .
C8 Sm1 C4 80.1(3) . .
N2 Sm1 C4 107.4(3) . .
N1 Sm1 C4 45.8(3) . .
C5 Sm1 C4 27.8(3) . .
C2 Sm1 C4 44.1(3) . .
C9 Sm1 C4 71.3(3) . .
C11 Sm1 C4 116.2(3) . .
N3 Sm1 C10 119.6(3) . .
N1 Sm1 C10 99.1(3) 2_565 .
C8 Sm1 C10 45.7(3) . .
N2 Sm1 C10 46.2(3) . .
N1 Sm1 C10 118.3(3) . .
C5 Sm1 C10 93.7(3) . .
C2 Sm1 C10 136.6(3) . .
C9 Sm1 C10 27.8(3) . .
C11 Sm1 C10 27.1(3) . .
C4 Sm1 C10 94.6(3) . .
N3 Sm1 C3 100.3(3) . .
N1 Sm1 C3 117.8(3) 2_565 .
C8 Sm1 C3 92.1(3) . .
N2 Sm1 C3 115.6(3) . .
N1 Sm1 C3 46.2(2) . .
C5 Sm1 C3 46.2(3) . .
C2 Sm1 C3 26.8(3) . .
C9 Sm1 C3 94.0(3) . .
C11 Sm1 C3 135.7(3) . .
C4 Sm1 C3 28.2(3) . .
C10 Sm1 C3 120.3(3) . .
N6 Sm2 N4 98.8(3) . 2_676
N6 Sm2 C43 95.2(3) . .
N4 Sm2 C43 143.8(3) 2_676 .
N6 Sm2 C31 142.9(3) . .
N4 Sm2 C31 90.2(3) 2_676 .
C43 Sm2 C31 98.3(3) . .
N6 Sm2 N5 77.6(3) . .
N4 Sm2 N5 126.2(3) 2_676 .
C43 Sm2 N5 27.6(3) . .
C31 Sm2 N5 124.8(3) . .
N6 Sm2 C30 125.7(3) . .
N4 Sm2 C30 117.1(3) 2_676 .
C43 Sm2 C30 79.3(3) . .
C31 Sm2 C30 27.5(3) . .
N5 Sm2 C30 106.8(3) . .
N6 Sm2 N4 121.8(3) . .
N4 Sm2 N4 74.6(3) 2_676 .
C43 Sm2 N4 124.2(3) . .
C31 Sm2 N4 27.7(3) . .
N5 Sm2 N4 151.6(3) . .
C30 Sm2 N4 45.7(3) . .
N6 Sm2 C42 121.4(3) . .
N4 Sm2 C42 124.0(3) 2_676 .
C43 Sm2 C42 27.0(3) . .
C31 Sm2 C42 80.2(4) . .
N5 Sm2 C42 45.8(3) . .
C30 Sm2 C42 70.8(4) . .
N4 Sm2 C42 107.9(3) . .
N6 Sm2 C40 92.8(3) . .
N4 Sm2 C40 101.1(3) 2_676 .
C43 Sm2 C40 44.9(4) . .
C31 Sm2 C40 120.8(4) . .
N5 Sm2 C40 28.0(3) . .
C30 Sm2 C40 116.3(4) . .
N4 Sm2 C40 145.3(3) . .
C42 Sm2 C40 45.6(4) . .
N6 Sm2 C41 119.9(3) . .
N4 Sm2 C41 99.2(3) 2_676 .
C43 Sm2 C41 45.5(4) . .
C31 Sm2 C41 93.7(3) . .
N5 Sm2 C41 46.2(3) . .
C30 Sm2 C41 94.3(4) . .
N4 Sm2 C41 118.2(3) . .
C42 Sm2 C41 28.6(3) . .
C40 Sm2 C41 27.4(3) . .
N6 Sm2 C28 98.8(3) . .
N4 Sm2 C28 91.5(3) 2_676 .
C43 Sm2 C28 119.0(3) . .
C31 Sm2 C28 44.7(3) . .
N5 Sm2 C28 142.3(3) . .
C30 Sm2 C28 45.1(3) . .
N4 Sm2 C28 27.2(3) . .
C42 Sm2 C28 115.9(4) . .
C40 Sm2 C28 161.4(3) . .
C41 Sm2 C28 137.2(3) . .
N6 Sm2 Na2 43.6(2) . .
N4 Sm2 Na2 121.69(19) 2_676 .
C43 Sm2 Na2 54.4(3) . .
C31 Sm2 Na2 147.9(2) . .
N5 Sm2 Na2 34.1(2) . .
C30 Sm2 Na2 121.2(2) . .
N4 Sm2 Na2 156.07(19) . .
C42 Sm2 Na2 78.6(3) . .
C40 Sm2 Na2 54.2(3) . .
C41 Sm2 Na2 78.7(3) . .
C28 Sm2 Na2 129.1(2) . .
O2 Na1 O1 91.0(4) . .
O2 Na1 N2 104.2(4) . .
O1 Na1 N2 117.0(4) . .
O2 Na1 C16 98.7(4) . .
O1 Na1 C16 113.1(4) . .
N2 Na1 C16 123.8(4) . .
O2 Na1 C17 107.1(4) . .
O1 Na1 C17 138.5(4) . .
N2 Na1 C17 94.8(4) . .
C16 Na1 C17 29.0(3) . .
O2 Na1 C15 120.0(4) . .
O1 Na1 C15 91.6(4) . .
N2 Na1 C15 126.9(4) . .
C16 Na1 C15 29.1(3) . .
C17 Na1 C15 47.0(4) . .
O2 Na1 C14 145.9(4) . .
O1 Na1 C14 100.0(4) . .
N2 Na1 C14 99.4(4) . .
C16 Na1 C14 47.3(4) . .
C17 Na1 C14 45.9(4) . .
C15 Na1 C14 28.6(3) . .
O2 Na1 N3 134.8(4) . .
O1 Na1 N3 127.1(4) . .
N2 Na1 N3 81.2(3) . .
C16 Na1 N3 48.0(3) . .
C17 Na1 N3 28.5(3) . .
C15 Na1 N3 47.2(3) . .
C14 Na1 N3 27.7(3) . .
O2 Na1 Sm1 132.1(3) . .
O1 Na1 Sm1 131.5(3) . .
N2 Na1 Sm1 42.5(2) . .
C16 Na1 Sm1 85.0(3) . .
C17 Na1 Sm1 58.4(3) . .
C15 Na1 Sm1 84.7(3) . .
C14 Na1 Sm1 58.8(3) . .
N3 Na1 Sm1 38.87(19) . .
O3 Na2 O4 89.5(4) . .
O3 Na2 N5 104.6(4) . .
O4 Na2 N5 118.5(4) . .
O3 Na2 C36 99.5(4) . .
O4 Na2 C36 112.4(4) . .
N5 Na2 C36 123.0(4) . .
O3 Na2 C35 120.9(4) . .
O4 Na2 C35 91.5(4) . .
N5 Na2 C35 125.7(4) . .
C36 Na2 C35 29.1(3) . .
O3 Na2 C37 107.9(4) . .
O4 Na2 C37 138.2(4) . .
N5 Na2 C37 94.1(4) . .
C36 Na2 C37 29.0(3) . .
C35 Na2 C37 46.9(4) . .
O3 Na2 C34 146.9(4) . .
O4 Na2 C34 99.8(4) . .
N5 Na2 C34 98.8(4) . .
C36 Na2 C34 47.5(4) . .
C35 Na2 C34 28.2(3) . .
C37 Na2 C34 46.5(4) . .
O3 Na2 N6 135.5(4) . .
O4 Na2 N6 127.4(4) . .
N5 Na2 N6 80.8(3) . .
C36 Na2 N6 47.5(3) . .
C35 Na2 N6 46.4(3) . .
C37 Na2 N6 28.4(3) . .
C34 Na2 N6 28.0(3) . .
O3 Na2 Sm2 131.6(3) . .
O4 Na2 Sm2 133.9(3) . .
N5 Na2 Sm2 42.1(2) . .
C36 Na2 Sm2 84.0(3) . .
C35 Na2 Sm2 84.1(3) . .
C37 Na2 Sm2 57.3(3) . .
C34 Na2 Sm2 59.1(3) . .
N6 Na2 Sm2 38.72(18) . .
C5 N1 C2 105.0(9) . .
C5 N1 Sm1 123.9(7) . 2_565
C2 N1 Sm1 130.6(7) . 2_565
C5 N1 Sm1 75.7(6) . .
C2 N1 Sm1 77.6(6) . .
Sm1 N1 Sm1 106.2(3) 2_565 .
C8 N2 C11 105.7(10) . .
C8 N2 Na1 125.4(8) . .
C11 N2 Na1 128.0(8) . .
C8 N2 Sm1 76.0(6) . .
C11 N2 Sm1 78.7(6) . .
Na1 N2 Sm1 103.1(3) . .
C14 N3 C17 106.0(10) . .
C14 N3 Sm1 126.7(8) . .
C17 N3 Sm1 123.1(7) . .
C14 N3 Na1 75.0(7) . .
C17 N3 Na1 74.2(6) . .
Sm1 N3 Na1 98.0(3) . .
C28 N4 C31 107.0(9) . .
C28 N4 Sm2 127.9(7) . 2_676
C31 N4 Sm2 124.5(7) . 2_676
C28 N4 Sm2 79.2(6) . .
C31 N4 Sm2 74.8(6) . .
Sm2 N4 Sm2 105.4(3) 2_676 .
C43 N5 C40 105.9(11) . .
C43 N5 Na2 127.6(9) . .
C40 N5 Na2 125.6(8) . .
C43 N5 Sm2 75.8(6) . .
C40 N5 Sm2 78.0(6) . .
Na2 N5 Sm2 103.8(3) . .
C34 N6 C37 107.3(10) . .
C34 N6 Sm2 127.4(7) . .
C37 N6 Sm2 120.4(8) . .
C34 N6 Na2 74.9(6) . .
C37 N6 Na2 73.6(6) . .
Sm2 N6 Na2 97.7(3) . .
C22 O1 C19 101.2(14) . .
C22 O1 Na1 134.7(11) . .
C19 O1 Na1 124.0(11) . .
C26 O2 C23 108.8(11) . .
C26 O2 Na1 118.4(9) . .
C23 O2 Na1 131.2(8) . .
C45 O3 C48 106.4(11) . .
C45 O3 Na2 132.7(9) . .
C48 O3 Na2 119.8(9) . .
C52 O4 C49 104.9(13) . .
C52 O4 Na2 136.8(11) . .
C49 O4 Na2 118.3(10) . .
N1 C2 C3 115.7(10) . .
N1 C2 C1 121.0(10) . .
C3 C2 C1 122.1(10) . .
N1 C2 Sm1 75.1(6) . .
C3 C2 Sm1 82.0(6) . .
C1 C2 Sm1 121.9(8) . .
C2 C3 C4 100.5(9) . .
C2 C3 Sm1 71.2(6) . .
C4 C3 Sm1 71.1(6) . .
C5 C4 C3 109.3(10) . .
C5 C4 Sm1 74.0(6) . .
C3 C4 Sm1 80.7(6) . .
N1 C5 C4 109.4(10) . .
N1 C5 C6 122.7(10) . .
C4 C5 C6 127.9(11) . .
N1 C5 Sm1 76.7(6) . .
C4 C5 Sm1 78.2(6) . .
C6 C5 Sm1 110.0(7) . .
N2 C8 C9 111.3(11) . .
N2 C8 C7 121.5(11) . .
C9 C8 C7 127.2(12) . .
N2 C8 Sm1 76.6(6) . .
C9 C8 Sm1 79.7(7) . .
C7 C8 Sm1 110.8(7) . .
C8 C9 C10 105.2(12) . .
C8 C9 Sm1 71.8(7) . .
C10 C9 Sm1 77.4(7) . .
C11 C10 C9 105.8(11) . .
C11 C10 Sm1 73.8(7) . .
C9 C10 Sm1 74.8(6) . .
N2 C11 C10 112.0(11) . .
N2 C11 C12 121.0(11) . .
C10 C11 C12 126.7(12) . .
N2 C11 Sm1 73.6(6) . .
C10 C11 Sm1 79.1(7) . .
C12 C11 Sm1 119.2(8) . .
N3 C14 C15 111.0(11) . .
N3 C14 C13 123.2(11) . .
C15 C14 C13 125.7(11) . .
N3 C14 Na1 77.2(6) . .
C15 C14 Na1 75.5(8) . .
C13 C14 Na1 115.2(8) . .
C14 C15 C16 107.1(11) . .
C14 C15 Na1 76.0(7) . .
C16 C15 Na1 74.7(7) . .
C17 C16 C15 105.6(12) . .
C17 C16 Na1 75.9(7) . .
C15 C16 Na1 76.2(8) . .
N3 C17 C16 110.3(11) . .
N3 C17 C18 122.7(11) . .
C16 C17 C18 126.9(11) . .
N3 C17 Na1 77.4(6) . .
C16 C17 Na1 75.0(7) . .
C18 C17 Na1 117.7(8) . .
C20 C19 O1 115.1(19) . .
C19 C20 C21 104.5(17) . .
C22 C21 C20 102.1(16) . .
O1 C22 C21 114.7(17) . .
O2 C23 C24 106.2(12) . .
C23 C24 C25 104.1(13) . .
C26 C25 C24 101.6(13) . .
O2 C26 C25 108.4(13) . .
N4 C28 C29 112.1(11) . .
N4 C28 C27 123.6(10) . .
C29 C28 C27 123.6(11) . .
N4 C28 Sm2 73.6(6) . .
C29 C28 Sm2 81.4(6) . .
C27 C28 Sm2 120.0(8) . .
C28 C29 C30 103.4(9) . .
C31 C30 C29 106.8(10) . .
C31 C30 Sm2 73.8(6) . .
C29 C30 Sm2 81.5(6) . .
C30 C31 N4 110.3(11) . .
C30 C31 C32 127.8(11) . .
N4 C31 C32 121.9(10) . .
C30 C31 Sm2 78.7(7) . .
N4 C31 Sm2 77.6(6) . .
C32 C31 Sm2 110.1(7) . .
N6 C34 C35 108.2(11) . .
N6 C34 C33 121.4(11) . .
C35 C34 C33 130.3(12) . .
N6 C34 Na2 77.2(6) . .
C35 C34 Na2 73.0(7) . .
C33 C34 Na2 118.9(8) . .
C36 C35 C34 109.7(12) . .
C36 C35 Na2 74.5(7) . .
C34 C35 Na2 78.8(8) . .
C35 C36 C37 106.0(12) . .
C35 C36 Na2 76.4(7) . .
C37 C36 Na2 78.2(7) . .
C36 C37 N6 108.7(12) . .
C36 C37 C38 126.9(12) . .
N6 C37 C38 124.4(11) . .
C36 C37 Na2 72.8(7) . .
N6 C37 Na2 78.1(6) . .
C38 C37 Na2 116.4(8) . .
C41 C40 N5 110.2(11) . .
C41 C40 C39 126.1(12) . .
N5 C40 C39 123.4(12) . .
C41 C40 Sm2 78.1(7) . .
N5 C40 Sm2 74.0(6) . .
C39 C40 Sm2 120.1(8) . .
C40 C41 C42 105.4(11) . .
C40 C41 Sm2 74.5(7) . .
C42 C41 Sm2 75.1(6) . .
C43 C42 C41 105.9(12) . .
C43 C42 Sm2 72.7(7) . .
C41 C42 Sm2 76.3(6) . .
C42 C43 N5 112.6(13) . .
C42 C43 C44 126.8(12) . .
N5 C43 C44 120.6(12) . .
C42 C43 Sm2 80.3(7) . .
N5 C43 Sm2 76.7(6) . .
C44 C43 Sm2 111.8(7) . .
O3 C45 C46 110.7(13) . .
C47 C46 C45 102.6(13) . .
C46 C47 C48 105.9(14) . .
O3 C48 C47 110.2(13) . .
C50 C49 O4 102.7(18) . .
C49 C50 C51 104(2) . .
C52 C51 C50 105(2) . .
C51 C52 O4 111(2) . .
C53 O5 C56 108.0 . .
C54 C53 O5 108.0 . .
C53 C54 C55 108.0 . .
C54 C55 C56 108.0 . .
C55 C56 O5 108.0 . .
C57 O6 C60 108.0 . .
O6 C57 C58 108.0 . .
C59 C58 C57 108.0 . .
C58 C59 C60 108.0 . .
O6 C60 C59 108.0 . .

loop_
_geom_bond_atom_site_label_1
_geom_bond_atom_site_label_2
_geom_bond_distance
_geom_bond_site_symmetry_2
Sm1 N3 2.602(9) .
Sm1 N1 2.623(8) 2_565
Sm1 C8 2.839(11) .
Sm1 N2 2.846(9) .
Sm1 N1 2.880(8) .
Sm1 C5 2.868(11) .
Sm1 C2 2.911(10) .
Sm1 C9 2.942(12) .
Sm1 C11 2.910(11) .
Sm1 C4 2.920(10) .
Sm1 C10 2.976(11) .
Sm1 C3 3.046(10) .
Sm2 N6 2.601(9) .
Sm2 N4 2.650(8) 2_676
Sm2 C43 2.835(11) .
Sm2 C31 2.850(11) .
Sm2 N5 2.846(9) .
Sm2 C30 2.910(10) .
Sm2 N4 2.884(8) .
Sm2 C42 2.927(11) .
Sm2 C40 2.897(12) .
Sm2 C41 2.942(11) .
Sm2 C28 2.952(11) .
Sm2 Na2 4.121(4) .
Na1 O2 2.307(10) .
Na1 O1 2.347(11) .
Na1 N2 2.385(11) .
Na1 C16 2.781(13) .
Na1 C17 2.793(13) .
Na1 C15 2.799(14) .
Na1 C14 2.806(13) .
Na1 N3 2.832(10) .
Na2 O3 2.317(10) .
Na2 O4 2.337(10) .
Na2 N5 2.377(11) .
Na2 C36 2.742(13) .
Na2 C35 2.766(13) .
Na2 C37 2.809(12) .
Na2 C34 2.837(13) .
Na2 N6 2.866(10) .
N1 C5 1.373(13) .
N1 C2 1.365(13) .
N1 Sm1 2.623(8) 2_565
N2 C8 1.345(14) .
N2 C11 1.380(13) .
N3 C14 1.351(13) .
N3 C17 1.384(14) .
N4 C28 1.374(13) .
N4 C31 1.371(13) .
N4 Sm2 2.650(8) 2_676
N5 C43 1.355(14) .
N5 C40 1.388(14) .
N6 C34 1.378(14) .
N6 C37 1.391(14) .
O1 C22 1.314(17) .
O1 C19 1.393(19) .
O2 C26 1.422(16) .
O2 C23 1.397(15) .
O3 C45 1.383(15) .
O3 C48 1.385(16) .
O4 C52 1.366(18) .
O4 C49 1.421(18) .
C1 C2 1.536(15) .
C2 C3 1.388(14) .
C3 C4 1.458(15) .
C4 C5 1.391(14) .
C5 C6 1.512(15) .
C7 C8 1.494(15) .
C8 C9 1.427(16) .
C9 C10 1.422(16) .
C10 C11 1.380(16) .
C11 C12 1.494(16) .
C13 C14 1.483(15) .
C14 C15 1.384(16) .
C15 C16 1.401(15) .
C16 C17 1.397(15) .
C17 C18 1.478(15) .
C19 C20 1.37(2) .
C20 C21 1.43(3) .
C21 C22 1.47(2) .
C23 C24 1.499(19) .
C24 C25 1.482(19) .
C25 C26 1.476(19) .
C27 C28 1.481(15) .
C28 C29 1.378(14) .
C29 C30 1.487(15) .
C30 C31 1.371(14) .
C31 C32 1.539(15) .
C33 C34 1.490(16) .
C34 C35 1.365(16) .
C35 C36 1.385(16) .
C36 C37 1.392(16) .
C37 C38 1.498(15) .
C39 C40 1.498(16) .
C40 C41 1.383(16) .
C41 C42 1.451(16) .
C42 C43 1.349(16) .
C43 C44 1.509(16) .
C45 C46 1.469(19) .
C46 C47 1.460(19) .
C47 C48 1.415(19) .
C49 C50 1.51(3) .
C50 C51 1.43(3) .
C51 C52 1.42(3) .
O5 C53 1.4200 .
O5 C56 1.4200 .
C53 C54 1.4200 .
C54 C55 1.4200 .
C55 C56 1.4200 .
O6 C57 1.4200 .
O6 C60 1.4200 .
C57 C58 1.4200 .
C58 C59 1.4200 .
C59 C60 1.4200 .
